data_1520674
loop_
_publ_author_name
'Jia, Jianhua'
'Cui, Mengchao'
'Dai, Jiapei'
'Liu, Boli'

_publ_section_title
;
 (99m)Tc(CO)3-Labeled Benzothiazole Derivatives Preferentially Bind
 Cerebrovascular Amyloid: Potential Use as Imaging Agents for Cerebral
 Amyloid Angiopathy.
;
_journal_issue 8
_journal_name_full 'Molecular pharmaceutics'
_journal_page_first 2937
_journal_page_last 2946
_journal_paper_doi 10.1021/acs.molpharmaceut.5b00209
_journal_volume 12
_journal_year 2015
_chemical_formula_sum 'C28 H33 N3 Na O10 Re S'
_chemical_formula_weight 812.82
_chemical_name_systematic
; 
 ? 
;
_space_group_IT_number 14
_symmetry_cell_setting monoclinic
_symmetry_space_group_name_Hall '-P 2ybc'
_symmetry_space_group_name_H-M 'P 1 21/c 1'
_atom_sites_solution_hydrogens geom
_atom_sites_solution_primary direct
_atom_sites_solution_secondary difmap
_audit_creation_method SHELXL-97
_cell_angle_alpha 90.00
_cell_angle_beta 96.146(2)
_cell_angle_gamma 90.00
_cell_formula_units_Z 4
_cell_length_a 31.609(3)
_cell_length_b 10.4939(11)
_cell_length_c 9.2829(10)
_cell_measurement_reflns_used 6222
_cell_measurement_temperature 100(2)
_cell_measurement_theta_max 27.60
_cell_measurement_theta_min 2.94
_cell_volume 3061.5(5)
_computing_cell_refinement 'Bruker SAINT'
_computing_data_collection 'Bruker APEX2'
_computing_data_reduction 'Bruker SAINT'
_computing_molecular_graphics 'Bruker SHELXTL'
_computing_publication_material 'Bruker SHELXTL'
_computing_structure_refinement 'SHELXL-97 (Sheldrick, 2008)'
_computing_structure_solution 'SHELXS-97 (Sheldrick, 2008)'
_diffrn_ambient_temperature 100(2)
_diffrn_measured_fraction_theta_full 0.992
_diffrn_measured_fraction_theta_max 0.992
_diffrn_measurement_device_type 'Bruker APEX-II CCD'
_diffrn_measurement_method '\f and \w scans'
_diffrn_radiation_monochromator graphite
_diffrn_radiation_source 'fine-focus sealed tube'
_diffrn_radiation_type MoK\a
_diffrn_radiation_wavelength 0.71073
_diffrn_reflns_av_R_equivalents 0.0473
_diffrn_reflns_av_sigmaI/netI 0.0537
_diffrn_reflns_limit_h_max 37
_diffrn_reflns_limit_h_min -37
_diffrn_reflns_limit_k_max 9
_diffrn_reflns_limit_k_min -12
_diffrn_reflns_limit_l_max 10
_diffrn_reflns_limit_l_min -11
_diffrn_reflns_number 14671
_diffrn_reflns_theta_full 25.25
_diffrn_reflns_theta_max 25.25
_diffrn_reflns_theta_min 2.05
_exptl_absorpt_coefficient_mu 4.112
_exptl_absorpt_correction_T_max 0.7617
_exptl_absorpt_correction_T_min 0.4386
_exptl_absorpt_correction_type multi-scan
_exptl_absorpt_process_details SADABS
_exptl_crystal_density_diffrn 1.764
_exptl_crystal_density_method 'not measured'
_exptl_crystal_F_000 1616
_exptl_crystal_size_max 0.24
_exptl_crystal_size_mid 0.14
_exptl_crystal_size_min 0.07
_refine_diff_density_max 1.658
_refine_diff_density_min -2.471
_refine_diff_density_rms 0.171
_refine_ls_extinction_method none
_refine_ls_goodness_of_fit_ref 1.099
_refine_ls_hydrogen_treatment constr
_refine_ls_matrix_type full
_refine_ls_number_parameters 399
_refine_ls_number_reflns 5503
_refine_ls_number_restraints 12
_refine_ls_restrained_S_all 1.099
_refine_ls_R_factor_all 0.0510
_refine_ls_R_factor_gt 0.0450
_refine_ls_shift/su_max 0.000
_refine_ls_shift/su_mean 0.000
_refine_ls_structure_factor_coef Fsqd
_refine_ls_weighting_details 'calc w=1/[\s^2^(Fo^2^)+(0.0225P)^2^+32.7226P] where P=(Fo^2^+2Fc^2^)/3'
_refine_ls_weighting_scheme calc
_refine_ls_wR_factor_gt 0.1016
_refine_ls_wR_factor_ref 0.1045
_reflns_number_gt 4923
_reflns_number_total 5503
_reflns_threshold_expression >2sigma(I)
_cod_data_source_file mp5b00209_si_002.cif
_cod_data_source_block 1
_cod_depositor_comments
;
The following automatic conversions were performed:

'_symmetry_cell_setting' value 'Monoclinic' changed to 'monoclinic'
according to
/usr/data/users/saulius/crontab/automatic-downloads/rss-feeds/ACS/lib/dictionaries/cif_core.dic
dictionary named 'cif_core.dic' version 2.4.2 from 2011-04-26.

'_exptl_absorpt_correction_type' value 'Multi-scan' changed to
'multi-scan' according to
/usr/data/users/saulius/crontab/automatic-downloads/rss-feeds/ACS/lib/dictionaries/cif_core.dic
dictionary named 'cif_core.dic' version 2.4.2 from 2011-04-26.

Automatic conversion script
Id: cif_fix_values 3271 2015-04-21 07:52:19Z andrius 

 Adding full bibliography for 1520674.cif.
;
_cod_original_cell_volume 3061.4(6)
_cod_original_sg_symbol_H-M P2(1)/c
_cod_database_code 1520674

loop_
_symmetry_equiv_pos_as_xyz
'x, y, z'
'-x, y+1/2, -z+1/2'
'-x, -y, -z'
'x, -y-1/2, z-1/2'

loop_
_atom_site_label
_atom_site_type_symbol
_atom_site_fract_x
_atom_site_fract_y
_atom_site_fract_z
_atom_site_U_iso_or_equiv
_atom_site_adp_type
_atom_site_occupancy
_atom_site_symmetry_multiplicity
_atom_site_calc_flag
_atom_site_refinement_flags
C1 C 0.1764(2) 0.9104(6) -0.4783(8) 0.0166(15) Uani 1 1 d .
C2 C 0.1666(2) 1.1552(7) -0.4384(8) 0.0191(16) Uani 1 1 d .
C3 C 0.1173(2) 1.0487(7) -0.6488(9) 0.0214(16) Uani 1 1 d .
C4 C 0.0866(2) 0.7963(6) -0.3114(7) 0.0152(15) Uani 1 1 d .
C5 C 0.1187(2) 0.8428(6) -0.1889(7) 0.0152(15) Uani 1 1 d .
H5A H 0.1438 0.7859 -0.1820 0.018 Uiso 1 1 calc R
H5B H 0.1058 0.8363 -0.0966 0.018 Uiso 1 1 calc R
C6 C 0.0700(2) 1.1151(6) -0.2482(7) 0.0138(14) Uani 1 1 d .
C7 C 0.1073(2) 1.0696(6) -0.1426(7) 0.0137(14) Uani 1 1 d U
H7A H 0.1248 1.1439 -0.1080 0.016 Uiso 1 1 calc R
H7B H 0.0961 1.0299 -0.0576 0.016 Uiso 1 1 calc R
C8 C 0.1798(2) 0.9838(7) -0.1402(8) 0.0163(14) Uani 1 1 d .
H8A H 0.1961 0.9192 -0.1890 0.020 Uiso 1 1 calc R
H8B H 0.1917 1.0684 -0.1604 0.020 Uiso 1 1 calc R
C9 C 0.1867(2) 0.9602(7) 0.0222(8) 0.0162(14) Uani 1 1 d .
H9A H 0.1739 0.8777 0.0454 0.019 Uiso 1 1 calc R
H9B H 0.1728 1.0283 0.0739 0.019 Uiso 1 1 calc R
C10 C 0.2347(2) 0.9586(7) 0.0719(8) 0.0168(15) Uani 1 1 d .
H10A H 0.2486 0.8947 0.0141 0.020 Uiso 1 1 calc R
H10B H 0.2469 1.0431 0.0525 0.020 Uiso 1 1 calc R
C11 C 0.2447(2) 0.9278(7) 0.2303(8) 0.0184(15) Uani 1 1 d .
H11A H 0.2324 0.8437 0.2504 0.022 Uiso 1 1 calc R
H11B H 0.2314 0.9924 0.2887 0.022 Uiso 1 1 calc R
C12 C 0.2922(2) 0.9251(8) 0.2750(8) 0.0244(17) Uani 1 1 d .
H12A H 0.3044 1.0073 0.2475 0.029 Uiso 1 1 calc R
H12B H 0.3049 0.8573 0.2192 0.029 Uiso 1 1 calc R
C13 C 0.3053(2) 0.9024(7) 0.4353(8) 0.0237(17) Uani 1 1 d .
H13A H 0.2923 0.8230 0.4674 0.028 Uiso 1 1 calc R
H13B H 0.3367 0.8943 0.4538 0.028 Uiso 1 1 calc R
C14 C 0.3060(2) 1.0251(7) 0.6534(9) 0.0220(16) Uani 1 1 d .
C15 C 0.2929(2) 1.1386(7) 0.7164(8) 0.0216(16) Uani 1 1 d .
H15 H 0.2733 1.1937 0.6621 0.026 Uiso 1 1 calc R
C16 C 0.3082(2) 1.1699(7) 0.8554(8) 0.0218(16) Uani 1 1 d .
H16 H 0.2996 1.2472 0.8971 0.026 Uiso 1 1 calc R
C17 C 0.3365(2) 1.0877(7) 0.9361(8) 0.0193(16) Uani 1 1 d .
C18 C 0.3478(2) 0.9722(7) 0.8742(9) 0.0222(16) Uani 1 1 d .
C19 C 0.3337(2) 0.9396(7) 0.7318(8) 0.0215(16) Uani 1 1 d .
H19 H 0.3424 0.8629 0.6895 0.026 Uiso 1 1 calc R
C20 C 0.3789(2) 1.0159(7) 1.1243(8) 0.0197(16) Uani 1 1 d .
C21 C 0.4003(2) 1.0105(7) 1.2723(8) 0.0209(16) Uani 1 1 d .
C22 C 0.3939(3) 1.1074(8) 1.3679(9) 0.0269(18) Uani 1 1 d .
H22 H 0.3766 1.1776 1.3348 0.032 Uiso 1 1 calc R
C23 C 0.4117(3) 1.1059(8) 1.5091(9) 0.0257(17) Uani 1 1 d .
H23 H 0.4060 1.1739 1.5717 0.031 Uiso 1 1 calc R
C24 C 0.4386(3) 1.0047(8) 1.5635(9) 0.0280(18) Uani 1 1 d .
C25 C 0.4449(3) 0.9056(8) 1.4652(9) 0.0290(19) Uani 1 1 d .
H25 H 0.4628 0.8360 1.4964 0.035 Uiso 1 1 calc R
C26 C 0.4255(2) 0.9077(8) 1.3244(9) 0.0251(17) Uani 1 1 d .
H26 H 0.4294 0.8379 1.2620 0.030 Uiso 1 1 calc R
C27 C 0.4495(3) 1.1065(9) 1.8006(9) 0.034(2) Uani 1 1 d .
H27A H 0.4595 1.1867 1.7623 0.052 Uiso 1 1 calc R
H27B H 0.4650 1.0894 1.8957 0.052 Uiso 1 1 calc R
H27C H 0.4190 1.1129 1.8102 0.052 Uiso 1 1 calc R
C28 C 0.4869(3) 0.9054(9) 1.7529(10) 0.039(2) Uani 1 1 d .
H28A H 0.4728 0.8222 1.7456 0.058 Uiso 1 1 calc R
H28B H 0.4977 0.9220 1.8541 0.058 Uiso 1 1 calc R
H28C H 0.5107 0.9056 1.6931 0.058 Uiso 1 1 calc R
N1 N 0.13350(17) 0.9795(5) -0.2073(6) 0.0086(11) Uani 1 1 d U
N2 N 0.3547(2) 1.1105(6) 1.0758(7) 0.0202(13) Uani 1 1 d .
N3 N 0.4568(3) 1.0037(8) 1.7024(8) 0.045(2) Uani 1 1 d .
Na1 Na 0.02082(9) 0.6346(3) -0.1049(3) 0.0185(6) Uani 1 1 d .
O1 O 0.20544(17) 0.8453(5) -0.4882(6) 0.0245(12) Uani 1 1 d .
O2 O 0.19082(17) 1.2377(5) -0.4334(6) 0.0280(13) Uani 1 1 d .
O3 O 0.11039(18) 1.0760(6) -0.7717(6) 0.0278(13) Uani 1 1 d .
O4 O 0.08593(15) 0.8554(4) -0.4339(5) 0.0133(10) Uani 1 1 d .
O5 O 0.06522(16) 0.7015(5) -0.2919(5) 0.0179(11) Uani 1 1 d .
O6 O 0.07460(16) 1.1102(4) -0.3820(5) 0.0176(11) Uani 1 1 d .
O7 O 0.03773(16) 1.1567(5) -0.1976(6) 0.0191(11) Uani 1 1 d .
O8 O 0.29091(17) 1.0097(5) 0.5120(5) 0.0230(12) Uani 1 1 d .
O9 O 0.01279(17) 0.8555(5) -0.0433(6) 0.0228(11) Uani 1 1 d .
H9C H -0.0119 0.8613 -0.0176 0.034 Uiso 1 1 d R
H9D H 0.0314 0.8448 0.0273 0.034 Uiso 1 1 d R
O10 O -0.01108(16) 0.5821(5) 0.1505(6) 0.0239(12) Uani 1 1 d .
H10C H -0.0178 0.6565 0.1725 0.036 Uiso 1 1 d R
H10D H -0.0095 0.5748 0.0609 0.036 Uiso 1 1 d R
Re1 Re 0.128908(8) 1.01342(2) -0.44633(3) 0.01087(10) Uani 1 1 d .
S1 S 0.38200(6) 0.88975(18) 0.9995(2) 0.0233(4) Uani 1 1 d .

loop_
_atom_site_aniso_label
_atom_site_aniso_U_11
_atom_site_aniso_U_22
_atom_site_aniso_U_33
_atom_site_aniso_U_23
_atom_site_aniso_U_13
_atom_site_aniso_U_12
C1 0.021(4) 0.015(3) 0.015(4) -0.001(3) 0.008(3) -0.002(3)
C2 0.016(4) 0.022(4) 0.019(4) 0.005(3) 0.005(3) 0.006(3)
C3 0.012(4) 0.019(4) 0.032(5) 0.000(3) -0.001(3) 0.004(3)
C4 0.014(4) 0.018(3) 0.014(4) -0.002(3) -0.001(3) -0.001(3)
C5 0.020(4) 0.019(3) 0.007(3) 0.003(3) 0.001(3) -0.003(3)
C6 0.009(3) 0.016(3) 0.015(4) 0.000(3) -0.004(3) -0.001(3)
C7 0.0134(16) 0.0141(16) 0.0135(16) -0.0010(10) 0.0005(10) -0.0003(10)
C8 0.015(4) 0.019(3) 0.014(4) 0.002(3) 0.001(3) -0.001(3)
C9 0.012(4) 0.021(4) 0.015(4) 0.001(3) -0.002(3) 0.001(3)
C10 0.013(4) 0.022(4) 0.015(4) -0.003(3) 0.000(3) -0.003(3)
C11 0.011(4) 0.024(4) 0.020(4) -0.003(3) -0.001(3) 0.000(3)
C12 0.015(4) 0.035(4) 0.022(4) 0.001(3) -0.004(3) 0.000(3)
C13 0.017(4) 0.028(4) 0.024(4) 0.001(3) -0.007(3) 0.000(3)
C14 0.013(4) 0.027(4) 0.025(4) -0.003(3) -0.003(3) -0.002(3)
C15 0.021(4) 0.021(4) 0.022(4) 0.006(3) 0.002(3) 0.001(3)
C16 0.015(4) 0.025(4) 0.026(4) -0.002(3) 0.003(3) 0.002(3)
C17 0.020(4) 0.025(4) 0.014(4) 0.002(3) 0.005(3) -0.001(3)
C18 0.015(4) 0.023(4) 0.028(4) 0.006(3) 0.004(3) -0.005(3)
C19 0.024(4) 0.020(4) 0.020(4) -0.005(3) -0.002(3) 0.001(3)
C20 0.015(4) 0.029(4) 0.015(4) -0.002(3) -0.001(3) -0.004(3)
C21 0.018(4) 0.027(4) 0.017(4) 0.005(3) -0.002(3) -0.005(3)
C22 0.030(5) 0.027(4) 0.022(4) 0.003(3) -0.003(4) -0.002(3)
C23 0.020(4) 0.034(4) 0.023(4) -0.005(3) -0.001(3) 0.002(3)
C24 0.024(4) 0.041(5) 0.018(4) 0.003(4) 0.000(3) -0.002(4)
C25 0.022(4) 0.041(5) 0.023(4) 0.008(4) -0.002(3) 0.003(4)
C26 0.017(4) 0.034(4) 0.023(4) -0.005(3) -0.006(3) 0.003(3)
C27 0.036(5) 0.048(5) 0.018(4) 0.003(4) -0.005(4) -0.001(4)
C28 0.032(5) 0.053(6) 0.028(5) 0.011(4) -0.011(4) -0.002(4)
N1 0.0081(13) 0.0105(13) 0.0073(13) 0.0011(9) 0.0005(9) -0.0020(9)
N2 0.015(3) 0.027(3) 0.018(3) 0.001(3) -0.002(3) 0.001(3)
N3 0.043(5) 0.066(6) 0.024(4) -0.005(4) -0.011(4) 0.025(4)
Na1 0.0200(15) 0.0179(14) 0.0168(14) -0.0001(11) -0.0011(12) -0.0031(11)
O1 0.022(3) 0.027(3) 0.026(3) 0.002(2) 0.008(2) 0.004(2)
O2 0.017(3) 0.022(3) 0.044(4) 0.004(2) 0.000(3) -0.007(2)
O3 0.029(3) 0.043(3) 0.012(3) 0.004(2) 0.004(2) 0.006(3)
O4 0.013(2) 0.019(2) 0.008(2) 0.0001(19) 0.0014(19) -0.0003(19)
O5 0.016(3) 0.021(3) 0.016(3) 0.003(2) 0.000(2) -0.006(2)
O6 0.017(3) 0.018(2) 0.017(3) -0.001(2) 0.000(2) 0.001(2)
O7 0.013(3) 0.021(3) 0.024(3) -0.003(2) 0.004(2) 0.002(2)
O8 0.025(3) 0.028(3) 0.015(3) 0.001(2) -0.005(2) 0.005(2)
O9 0.021(3) 0.028(3) 0.018(3) 0.001(2) -0.002(2) 0.003(2)
O10 0.020(3) 0.021(3) 0.031(3) -0.006(2) 0.001(2) 0.002(2)
Re1 0.01046(15) 0.01313(15) 0.00879(15) 0.00088(10) 0.00003(9) -0.00052(10)
S1 0.0231(10) 0.0250(10) 0.0202(10) -0.0002(8) -0.0050(8) 0.0044(8)

loop_
_atom_type_symbol
_atom_type_description
_atom_type_scat_dispersion_real
_atom_type_scat_dispersion_imag
_atom_type_scat_source
C C 0.0033 0.0016 'International Tables Vol C Tables 4.2.6.8 and 6.1.1.4'
H H 0.0000 0.0000 'International Tables Vol C Tables 4.2.6.8 and 6.1.1.4'
N N 0.0061 0.0033 'International Tables Vol C Tables 4.2.6.8 and 6.1.1.4'
O O 0.0106 0.0060 'International Tables Vol C Tables 4.2.6.8 and 6.1.1.4'
S S 0.1246 0.1234 'International Tables Vol C Tables 4.2.6.8 and 6.1.1.4'
Re Re -1.0185 7.2310 'International Tables Vol C Tables 4.2.6.8 and 6.1.1.4'
Na Na 0.0362 0.0249 'International Tables Vol C Tables 4.2.6.8 and 6.1.1.4'

loop_
_geom_angle_atom_site_label_1
_geom_angle_atom_site_label_2
_geom_angle_atom_site_label_3
_geom_angle
_geom_angle_site_symmetry_1
_geom_angle_site_symmetry_3
O1 C1 Re1 175.4(6) . .
O2 C2 Re1 177.1(6) . .
O3 C3 Re1 177.0(7) . .
O5 C4 O4 124.2(6) . .
O5 C4 C5 118.9(6) . .
O4 C4 C5 116.7(6) . .
C4 C5 N1 114.0(5) . .
C4 C5 H5A 108.8 . .
N1 C5 H5A 108.8 . .
C4 C5 H5B 108.8 . .
N1 C5 H5B 108.8 . .
H5A C5 H5B 107.7 . .
O7 C6 O6 124.5(6) . .
O7 C6 C7 118.3(6) . .
O6 C6 C7 117.1(6) . .
O7 C6 Na1 51.4(3) . 2_554
O6 C6 Na1 76.4(4) . 2_554
C7 C6 Na1 158.9(5) . 2_554
N1 C7 C6 112.3(5) . .
N1 C7 H7A 109.2 . .
C6 C7 H7A 109.2 . .
N1 C7 H7B 109.2 . .
C6 C7 H7B 109.2 . .
H7A C7 H7B 107.9 . .
C9 C8 N1 115.5(6) . .
C9 C8 H8A 108.4 . .
N1 C8 H8A 108.4 . .
C9 C8 H8B 108.4 . .
N1 C8 H8B 108.4 . .
H8A C8 H8B 107.5 . .
C8 C9 C10 109.5(6) . .
C8 C9 H9A 109.8 . .
C10 C9 H9A 109.8 . .
C8 C9 H9B 109.8 . .
C10 C9 H9B 109.8 . .
H9A C9 H9B 108.2 . .
C11 C10 C9 113.1(6) . .
C11 C10 H10A 109.0 . .
C9 C10 H10A 109.0 . .
C11 C10 H10B 109.0 . .
C9 C10 H10B 109.0 . .
H10A C10 H10B 107.8 . .
C10 C11 C12 111.7(6) . .
C10 C11 H11A 109.3 . .
C12 C11 H11A 109.3 . .
C10 C11 H11B 109.3 . .
C12 C11 H11B 109.3 . .
H11A C11 H11B 107.9 . .
C11 C12 C13 115.5(7) . .
C11 C12 H12A 108.4 . .
C13 C12 H12A 108.4 . .
C11 C12 H12B 108.4 . .
C13 C12 H12B 108.4 . .
H12A C12 H12B 107.5 . .
O8 C13 C12 107.1(6) . .
O8 C13 H13A 110.3 . .
C12 C13 H13A 110.3 . .
O8 C13 H13B 110.3 . .
C12 C13 H13B 110.3 . .
H13A C13 H13B 108.5 . .
O8 C14 C19 124.1(7) . .
O8 C14 C15 114.4(7) . .
C19 C14 C15 121.4(7) . .
C16 C15 C14 120.2(7) . .
C16 C15 H15 119.9 . .
C14 C15 H15 119.9 . .
C15 C16 C17 119.9(7) . .
C15 C16 H16 120.1 . .
C17 C16 H16 120.1 . .
N2 C17 C16 125.0(7) . .
N2 C17 C18 115.8(7) . .
C16 C17 C18 119.2(7) . .
C19 C18 C17 122.1(7) . .
C19 C18 S1 128.9(6) . .
C17 C18 S1 108.9(6) . .
C18 C19 C14 117.1(7) . .
C18 C19 H19 121.5 . .
C14 C19 H19 121.5 . .
N2 C20 C21 123.2(7) . .
N2 C20 S1 114.6(5) . .
C21 C20 S1 122.1(6) . .
C22 C21 C26 117.6(7) . .
C22 C21 C20 119.3(7) . .
C26 C21 C20 122.9(7) . .
C23 C22 C21 122.3(8) . .
C23 C22 H22 118.9 . .
C21 C22 H22 118.9 . .
C22 C23 C24 121.2(8) . .
C22 C23 H23 119.4 . .
C24 C23 H23 119.4 . .
N3 C24 C25 122.3(8) . .
N3 C24 C23 121.5(8) . .
C25 C24 C23 116.2(7) . .
C26 C25 C24 121.4(8) . .
C26 C25 H25 119.3 . .
C24 C25 H25 119.3 . .
C25 C26 C21 121.2(8) . .
C25 C26 H26 119.4 . .
C21 C26 H26 119.4 . .
N3 C27 H27A 109.5 . .
N3 C27 H27B 109.5 . .
H27A C27 H27B 109.5 . .
N3 C27 H27C 109.5 . .
H27A C27 H27C 109.5 . .
H27B C27 H27C 109.5 . .
N3 C28 H28A 109.5 . .
N3 C28 H28B 109.5 . .
H28A C28 H28B 109.5 . .
N3 C28 H28C 109.5 . .
H28A C28 H28C 109.5 . .
H28B C28 H28C 109.5 . .
C7 N1 C5 112.1(5) . .
C7 N1 C8 112.4(5) . .
C5 N1 C8 105.9(5) . .
C7 N1 Re1 109.4(4) . .
C5 N1 Re1 105.8(4) . .
C8 N1 Re1 111.0(4) . .
C20 N2 C17 111.2(6) . .
C24 N3 C27 120.9(7) . .
C24 N3 C28 120.8(8) . .
C27 N3 C28 118.1(7) . .
O10 Na1 O9 165.6(2) 3_565 .
O10 Na1 O5 103.0(2) 3_565 .
O9 Na1 O5 88.58(19) . .
O10 Na1 O4 104.14(19) 3_565 4_576
O9 Na1 O4 84.71(19) . 4_576
O5 Na1 O4 86.67(18) . 4_576
O10 Na1 O7 83.27(19) 3_565 2_544
O9 Na1 O7 89.77(19) . 2_544
O5 Na1 O7 83.55(18) . 2_544
O4 Na1 O7 168.9(2) 4_576 2_544
O10 Na1 O10 84.7(2) 3_565 .
O9 Na1 O10 85.97(18) . .
O5 Na1 O10 165.1(2) . .
O4 Na1 O10 79.03(17) 4_576 .
O7 Na1 O10 110.26(19) 2_544 .
O10 Na1 O6 78.31(17) 3_565 2_544
O9 Na1 O6 87.77(18) . 2_544
O5 Na1 O6 129.94(18) . 2_544
O4 Na1 O6 142.43(17) 4_576 2_544
O7 Na1 O6 46.54(15) 2_544 2_544
O10 Na1 O6 63.73(15) . 2_544
O10 Na1 C6 75.71(19) 3_565 2_544
O9 Na1 C6 93.0(2) . 2_544
O5 Na1 C6 106.6(2) . 2_544
O4 Na1 C6 166.5(2) 4_576 2_544
O7 Na1 C6 23.21(17) 2_544 2_544
O10 Na1 C6 87.55(19) . 2_544
O6 Na1 C6 24.09(16) 2_544 2_544
O10 Na1 Na1 46.48(15) 3_565 3_565
O9 Na1 Na1 123.40(18) . 3_565
O5 Na1 Na1 147.56(18) . 3_565
O4 Na1 Na1 90.76(15) 4_576 3_565
O7 Na1 Na1 100.33(16) 2_544 3_565
O10 Na1 Na1 38.19(12) . 3_565
O6 Na1 Na1 63.37(12) 2_544 3_565
C6 Na1 Na1 79.37(16) 2_544 3_565
O10 Na1 H9D 161.6 3_565 .
O9 Na1 H9D 19.4 . .
O5 Na1 H9D 92.2 . .
O4 Na1 H9D 65.9 4_576 .
O7 Na1 H9D 109.1 2_544 .
O10 Na1 H9D 78.2 . .
O6 Na1 H9D 100.0 2_544 .
C6 Na1 H9D 110.1 2_544 .
Na1 Na1 H9D 116.2 3_565 .
O10 Na1 H10D 76.6 3_565 .
O9 Na1 H10D 92.8 . .
O5 Na1 H10D 173.7 . .
O4 Na1 H10D 87.4 4_576 .
O7 Na1 H10D 102.6 2_544 .
O10 Na1 H10D 10.3 . .
O6 Na1 H10D 56.3 2_544 .
C6 Na1 H10D 79.4 2_544 .
Na1 Na1 H10D 30.6 3_565 .
H9D Na1 H10D 87.1 . .
C4 O4 Re1 117.7(4) . .
C4 O4 Na1 121.4(4) . 4_575
Re1 O4 Na1 114.9(2) . 4_575
C4 O5 Na1 134.7(5) . .
C6 O6 Re1 118.2(4) . .
C6 O6 Na1 79.5(4) . 2_554
Re1 O6 Na1 149.3(2) . 2_554
C6 O7 Na1 105.4(4) . 2_554
C14 O8 C13 118.5(6) . .
Na1 O9 H9C 105.1 . .
Na1 O9 H9D 88.5 . .
H9C O9 H9D 112.4 . .
Na1 O10 Na1 95.3(2) 3_565 .
Na1 O10 H10C 157.0 3_565 .
Na1 O10 H10C 98.7 . .
Na1 O10 H10D 75.6 3_565 .
Na1 O10 H10D 25.1 . .
H10C O10 H10D 111.6 . .
C1 Re1 C2 87.1(3) . .
C1 Re1 C3 91.6(3) . .
C2 Re1 C3 86.6(3) . .
C1 Re1 O6 171.0(2) . .
C2 Re1 O6 97.8(2) . .
C3 Re1 O6 96.2(3) . .
C1 Re1 O4 94.8(2) . .
C2 Re1 O4 174.6(2) . .
C3 Re1 O4 98.4(3) . .
O6 Re1 O4 79.66(18) . .
C1 Re1 N1 95.5(3) . .
C2 Re1 N1 96.4(3) . .
C3 Re1 N1 172.4(3) . .
O6 Re1 N1 76.50(19) . .
O4 Re1 N1 78.38(18) . .
C18 S1 C20 89.5(4) . .

loop_
_geom_bond_atom_site_label_1
_geom_bond_atom_site_label_2
_geom_bond_distance
_geom_bond_site_symmetry_2
C1 O1 1.155(9) .
C1 Re1 1.900(7) .
C2 O2 1.155(9) .
C2 Re1 1.901(8) .
C3 O3 1.174(9) .
C3 Re1 1.912(8) .
C4 O5 1.227(8) .
C4 O4 1.293(8) .
C4 C5 1.522(9) .
C5 N1 1.524(8) .
C5 H5A 0.9900 .
C5 H5B 0.9900 .
C6 O7 1.248(8) .
C6 O6 1.267(8) .
C6 C7 1.525(9) .
C6 Na1 3.052(7) 2_554
C7 N1 1.431(8) .
C7 H7A 0.9900 .
C7 H7B 0.9900 .
C8 C9 1.520(10) .
C8 N1 1.527(9) .
C8 H8A 0.9900 .
C8 H8B 0.9900 .
C9 C10 1.537(10) .
C9 H9A 0.9900 .
C9 H9B 0.9900 .
C10 C11 1.506(10) .
C10 H10A 0.9900 .
C10 H10B 0.9900 .
C11 C12 1.514(10) .
C11 H11A 0.9900 .
C11 H11B 0.9900 .
C12 C13 1.520(11) .
C12 H12A 0.9900 .
C12 H12B 0.9900 .
C13 O8 1.433(9) .
C13 H13A 0.9900 .
C13 H13B 0.9900 .
C14 O8 1.358(9) .
C14 C19 1.401(11) .
C14 C15 1.409(11) .
C15 C16 1.369(11) .
C15 H15 0.9500 .
C16 C17 1.401(10) .
C16 H16 0.9500 .
C17 N2 1.382(9) .
C17 C18 1.404(11) .
C18 C19 1.392(11) .
C18 S1 1.732(8) .
C19 H19 0.9500 .
C20 N2 1.303(10) .
C20 C21 1.467(10) .
C20 S1 1.769(7) .
C21 C22 1.379(11) .
C21 C26 1.396(11) .
C22 C23 1.370(11) .
C22 H22 0.9500 .
C23 C24 1.418(11) .
C23 H23 0.9500 .
C24 N3 1.355(11) .
C24 C25 1.412(12) .
C25 C26 1.382(11) .
C25 H25 0.9500 .
C26 H26 0.9500 .
C27 N3 1.446(12) .
C27 H27A 0.9800 .
C27 H27B 0.9800 .
C27 H27C 0.9800 .
C28 N3 1.447(11) .
C28 H28A 0.9800 .
C28 H28B 0.9800 .
C28 H28C 0.9800 .
N1 Re1 2.236(5) .
Na1 O10 2.328(6) 3_565
Na1 O9 2.408(6) .
Na1 O5 2.449(5) .
Na1 O4 2.463(5) 4_576
Na1 O7 2.473(6) 2_544
Na1 O10 2.730(6) .
Na1 O6 3.016(6) 2_544
Na1 C6 3.052(7) 2_544
Na1 Na1 3.748(5) 3_565
Na1 H9D 2.5285 .
Na1 H10D 1.9994 .
O4 Re1 2.155(5) .
O4 Na1 2.463(5) 4_575
O6 Re1 2.134(5) .
O6 Na1 3.016(6) 2_554
O7 Na1 2.473(6) 2_554
O9 H9C 0.8436 .
O9 H9D 0.8390 .
O10 Na1 2.328(6) 3_565
O10 H10C 0.8399 .
O10 H10D 0.8425 .
